data_7244560
loop_
_publ_author_name
'Finko, Alexander V.'
'Sokolov, Anatolii I.'
'Guk, Dmitry A.'
'Tafeenko, Victor A.'
'Moiseeva, Anna A.'
'Skvortsov, Dmitry A.'
'Stomakhin, Andrei A.'
'Beloglazkin, Andrei A.'
'Borisov, Roman S.'
'Pergushov, Vladimir I.'
'Melnikov, Mikhail Ya.'
'Zyk, Nikolay V.'
'Majouga, Alexander G.'
'Beloglazkina, Elena K.'

_publ_section_title
;
 Copper coordination compounds with
 (5Z,5Z&#x2032;)-2,2&#x2032;-(alkane-\a,\w-diyldiselenyl)-bis-5-(2-pyridylmethylene)-3,5-dihydro-4H-imidazol-4-ones.
 Comparison with sulfur analogue
;
_journal_issue 12
_journal_name_full 'RSC Advances'
_journal_page_first 7133
_journal_page_last 7148
_journal_paper_doi 10.1039/D1RA08995A
_journal_volume 12
_journal_year 2022
_chemical_formula_sum 'C34 H23 Cl Cu N8 O6.5 Se2'
_chemical_formula_weight 904.51
_space_group_crystal_system monoclinic
_space_group_IT_number 14
_space_group_name_Hall '-P 2ybc'
_space_group_name_H-M_alt 'P 1 21/c 1'
_atom_sites_solution_hydrogens mixed
_audit_creation_method SHELXL-2014/7
_audit_update_record
;
2021-06-19 deposited with the CCDC.	2022-02-11 downloaded from the CCDC.
;
_cell_angle_alpha 90
_cell_angle_beta 104.470(10)
_cell_angle_gamma 90
_cell_formula_units_Z 4
_cell_length_a 20.283(2)
_cell_length_b 11.7660(10)
_cell_length_c 16.376(10)
_cell_measurement_temperature 293(2)
_cell_volume 3784(2)
_computing_structure_refinement 'SHELXL-2014/7 (Sheldrick, 2014)'
_diffrn_ambient_temperature 293(2)
_diffrn_measured_fraction_theta_full 0.983
_diffrn_measured_fraction_theta_max 0.983
_diffrn_radiation_type CuK\a
_diffrn_radiation_wavelength 1.54186
_diffrn_reflns_av_R_equivalents 0.3224
_diffrn_reflns_av_unetI/netI 0.3785
_diffrn_reflns_Laue_measured_fraction_full 0.983
_diffrn_reflns_Laue_measured_fraction_max 0.983
_diffrn_reflns_limit_h_max 24
_diffrn_reflns_limit_h_min -22
_diffrn_reflns_limit_k_max 9
_diffrn_reflns_limit_k_min -13
_diffrn_reflns_limit_l_max 19
_diffrn_reflns_limit_l_min -19
_diffrn_reflns_number 34924
_diffrn_reflns_point_group_measured_fraction_full 0.983
_diffrn_reflns_point_group_measured_fraction_max 0.983
_diffrn_reflns_theta_full 66.429
_diffrn_reflns_theta_max 66.429
_diffrn_reflns_theta_min 4.381
_exptl_absorpt_coefficient_mu 4.137
_exptl_crystal_density_diffrn 1.588
_exptl_crystal_F_000 1796
_refine_diff_density_max 0.589
_refine_diff_density_min -0.469
_refine_diff_density_rms 0.112
_refine_ls_extinction_coef 0.00049(7)
_refine_ls_extinction_expression Fc^*^=kFc[1+0.001xFc^2^\l^3^/sin(2\q)]^-1/4^
_refine_ls_extinction_method 'SHELXL-2014/7 (Sheldrick 2014'
_refine_ls_goodness_of_fit_ref 0.733
_refine_ls_hydrogen_treatment mixed
_refine_ls_matrix_type full
_refine_ls_number_parameters 480
_refine_ls_number_reflns 6523
_refine_ls_number_restraints 7
_refine_ls_restrained_S_all 0.734
_refine_ls_R_factor_all 0.3000
_refine_ls_R_factor_gt 0.0818
_refine_ls_shift/su_max 0.059
_refine_ls_shift/su_mean 0.001
_refine_ls_structure_factor_coef Fsqd
_refine_ls_weighting_details 'w=1/[\s^2^(Fo^2^)+(0.0798P)^2^] where P=(Fo^2^+2Fc^2^)/3'
_refine_ls_weighting_scheme calc
_refine_ls_wR_factor_gt 0.1609
_refine_ls_wR_factor_ref 0.2125
_reflns_Friedel_coverage 0.000
_reflns_number_gt 1460
_reflns_number_total 6523
_reflns_threshold_expression 'I > 2\s(I)'
_cod_data_source_file d1ra08995a2.cif
_cod_data_source_block shelx_CCDC2
_cod_original_sg_symbol_H-M 'P 21/c'
_cod_original_formula_sum 'C34 H23 Cl Cu N8 O6.50 Se2'
_cod_database_code 7244560
_shelx_shelxl_version_number 2014/7
_shelx_space_group_comment
;
The symmetry employed for this shelxl refinement is uniquely defined
by the following loop, which should always be used as a source of
symmetry information in preference to the above space-group names.
They are only intended as comments.
;

loop_
_space_group_symop_operation_xyz
'x, y, z'
'-x, y+1/2, -z+1/2'
'-x, -y, -z'
'x, -y-1/2, z-1/2'

loop_
_atom_site_label
_atom_site_type_symbol
_atom_site_fract_x
_atom_site_fract_y
_atom_site_fract_z
_atom_site_U_iso_or_equiv
_atom_site_adp_type
_atom_site_occupancy
_atom_site_site_symmetry_order
_atom_site_calc_flag
_atom_site_refinement_flags_posn
_atom_site_refinement_flags_adp
_atom_site_refinement_flags_occupancy
_atom_site_disorder_assembly
_atom_site_disorder_group
Se1A Se 0.36722(10) 0.19084(12) 0.43448(9) 0.1167(8) Uani 1 1 d . . . . .
O1A O 0.2653(5) 0.0997(8) 0.6849(6) 0.121(4) Uani 1 1 d . . . . .
N1A N 0.1585(7) 0.4680(12) 0.5092(8) 0.106(4) Uani 1 1 d . . . . .
N2A N 0.2615(8) 0.2747(10) 0.5081(6) 0.103(4) Uani 1 1 d . . . . .
N3A N 0.3186(8) 0.1193(11) 0.5739(7) 0.102(4) Uani 1 1 d . . . . .
N4A N 0.5006(8) -0.3621(13) 0.6488(10) 0.158(6) Uani 1 1 d . . . . .
C2A C 0.1284(9) 0.5658(16) 0.4887(9) 0.120(6) Uani 1 1 d . . . . .
H2A H 0.1301 0.5996 0.4379 0.144 Uiso 1 1 calc R U . . .
C3A C 0.0935(10) 0.6215(13) 0.5415(14) 0.156(7) Uani 1 1 d . . . . .
H3A H 0.0702 0.6891 0.5252 0.187 Uiso 1 1 calc R U . . .
C4A C 0.0951(11) 0.571(2) 0.6198(13) 0.152(7) Uani 1 1 d . . . . .
H4A H 0.0733 0.6067 0.6565 0.182 Uiso 1 1 calc R U . . .
C5A C 0.1266(13) 0.4758(19) 0.6416(11) 0.169(9) Uani 1 1 d . . . . .
H5A H 0.1270 0.4445 0.6939 0.203 Uiso 1 1 calc R U . . .
C6A C 0.1599(8) 0.4187(16) 0.5882(12) 0.107(5) Uani 1 1 d . . . . .
C7A C 0.1936(9) 0.3147(16) 0.6143(8) 0.109(5) Uani 1 1 d . . . . .
H7A H 0.1837 0.2820 0.6616 0.130 Uiso 1 1 calc R U . . .
C8A C 0.2374(10) 0.2561(15) 0.5815(9) 0.106(5) Uani 1 1 d . . . . .
C9A C 0.2707(9) 0.1506(14) 0.6213(10) 0.097(5) Uani 1 1 d . . . . .
C10A C 0.3057(8) 0.2011(17) 0.5032(9) 0.099(5) Uani 1 1 d . . . . .
C11A C 0.3605(9) 0.0210(14) 0.5891(10) 0.089(4) Uani 1 1 d . . . . .
C12A C 0.4099(10) 0.0060(18) 0.6670(9) 0.126(6) Uani 1 1 d . . . . .
H12A H 0.4162 0.0622 0.7082 0.151 Uiso 1 1 calc R U . . .
C13A C 0.4477(9) -0.090(2) 0.6811(12) 0.128(6) Uani 1 1 d . . . . .
H13A H 0.4798 -0.1006 0.7321 0.154 Uiso 1 1 calc R U . . .
C14A C 0.4382(8) -0.1714(17) 0.6199(12) 0.101(5) Uani 1 1 d . . . . .
C15A C 0.3912(12) -0.1536(13) 0.5429(12) 0.141(7) Uani 1 1 d . . . . .
H15A H 0.3857 -0.2101 0.5020 0.169 Uiso 1 1 calc R U . . .
C16A C 0.3537(8) -0.0598(16) 0.5250(8) 0.111(5) Uani 1 1 d . . . . .
H16A H 0.3243 -0.0485 0.4722 0.134 Uiso 1 1 calc R U . . .
C17A C 0.4732(9) -0.280(2) 0.6393(9) 0.125(6) Uani 1 1 d . . . . .
C18A C 0.3483(9) 0.3398(10) 0.3761(7) 0.126(6) Uani 1 1 d . . . . .
H18A H 0.3744 0.3469 0.3342 0.151 Uiso 1 1 calc R U . . .
H18B H 0.3003 0.3457 0.3479 0.151 Uiso 1 1 calc R U . . .
Se1B Se 0.35511(10) 0.58248(12) 0.38187(9) 0.1079(7) Uani 1 1 d . . . . .
O1B O 0.1338(5) 0.6577(8) 0.1559(6) 0.117(3) Uani 1 1 d . . . . .
N1B N 0.1269(6) 0.2994(13) 0.3466(8) 0.101(4) Uani 1 1 d . . . . .
N2B N 0.2213(8) 0.5060(10) 0.3317(6) 0.092(4) Uani 1 1 d . . . . .
N3B N 0.2384(9) 0.6505(12) 0.2553(6) 0.096(4) Uani 1 1 d . . . . .
N4B N 0.3904(9) 1.1261(12) 0.1671(9) 0.155(6) Uani 1 1 d . . . . .
C2B C 0.1073(10) 0.1994(17) 0.3740(9) 0.108(5) Uani 1 1 d . . . . .
H2B H 0.1334 0.1683 0.4239 0.129 Uiso 1 1 calc R U . . .
C3B C 0.0515(13) 0.1435(15) 0.3317(13) 0.146(7) Uani 1 1 d . . . . .
H3B H 0.0415 0.0730 0.3513 0.175 Uiso 1 1 calc R U . . .
C4B C 0.0060(9) 0.1906(19) 0.2556(13) 0.144(6) Uani 1 1 d . . . . .
H4B H -0.0347 0.1584 0.2256 0.172 Uiso 1 1 calc R U . . .
C5B C 0.0349(13) 0.2958(18) 0.2351(12) 0.137(7) Uani 1 1 d . . . . .
H5B H 0.0102 0.3304 0.1859 0.165 Uiso 1 1 calc R U . . .
C6B C 0.0900(9) 0.351(2) 0.2737(12) 0.107(7) Uani 1 1 d . . . . .
C7B C 0.1110(11) 0.4557(15) 0.2414(9) 0.098(5) Uani 1 1 d . . . . .
H7B H 0.0808 0.4857 0.1940 0.117 Uiso 1 1 calc R U . . .
C8B C 0.1656(11) 0.5124(13) 0.2699(12) 0.096(6) Uani 1 1 d . . . . .
C9B C 0.1739(10) 0.6165(13) 0.2157(10) 0.093(5) Uani 1 1 d . . . . .
C10B C 0.2733(7) 0.5775(13) 0.3283(9) 0.085(5) Uani 1 1 d . . . . .
C11B C 0.2702(8) 0.7524(14) 0.2348(11) 0.096(5) Uani 1 1 d . . . . .
C12B C 0.2677(7) 0.7666(14) 0.1512(9) 0.099(5) Uani 1 1 d . . . . .
H12B H 0.2466 0.7138 0.1109 0.119 Uiso 1 1 calc R U . . .
C13B C 0.2980(8) 0.8629(18) 0.1295(10) 0.123(6) Uani 1 1 d . . . . .
H13B H 0.2974 0.8770 0.0735 0.147 Uiso 1 1 calc R U . . .
C14B C 0.3292(9) 0.9380(14) 0.1913(12) 0.110(5) Uani 1 1 d . . . . .
C15B C 0.3306(9) 0.9158(15) 0.2774(10) 0.133(6) Uani 1 1 d . . . . .
H15B H 0.3531 0.9651 0.3195 0.160 Uiso 1 1 calc R U . . .
C16B C 0.2986(10) 0.8219(15) 0.2974(9) 0.139(7) Uani 1 1 d . . . . .
H16B H 0.2968 0.8072 0.3526 0.167 Uiso 1 1 calc R U . . .
C17B C 0.3644(10) 1.0429(17) 0.1770(8) 0.115(6) Uani 1 1 d . . . . .
C18B C 0.3678(7) 0.4308(10) 0.4403(7) 0.106(5) Uani 1 1 d . . . . .
H18C H 0.4150 0.4214 0.4711 0.127 Uiso 1 1 calc R U . . .
H18D H 0.3396 0.4264 0.4801 0.127 Uiso 1 1 calc R U . . .
Cu1 Cu 0.20558(11) 0.38752(14) 0.42334(10) 0.1024(8) Uani 1 1 d . . . . .
Cl1 Cl 0.1646(4) -0.1237(6) 0.4106(4) 0.168(2) Uani 1 1 d D . . . .
O51 O 0.2115(7) -0.2075(9) 0.4427(7) 0.185(6) Uani 1 1 d D . . . .
O52 O 0.1355(11) -0.137(2) 0.3285(8) 0.403(17) Uani 1 1 d D . . . .
O53 O 0.1162(12) -0.1007(18) 0.4510(14) 0.40(2) Uani 1 1 d D . . . .
O54 O 0.1992(8) -0.0303(12) 0.4006(18) 0.367(17) Uani 1 1 d D . . . .
OW O -0.0245(13) -0.058(2) 0.474(3) 0.40(3) Uiso 0.5 1 d D . P . .
H1 H -0.0672(13) -0.072(10) 0.455(15) 0.480 Uiso 0.5 1 d D U P . .
H11 H -0.004(3) -0.120(3) 0.465(7) 0.480 Uiso 0.5 1 d D U P . .

loop_
_atom_site_aniso_label
_atom_site_aniso_U_11
_atom_site_aniso_U_22
_atom_site_aniso_U_33
_atom_site_aniso_U_23
_atom_site_aniso_U_13
_atom_site_aniso_U_12
Se1A 0.1876(19) 0.0843(12) 0.0952(10) 0.0137(9) 0.0671(11) 0.0181(11)
O1A 0.176(10) 0.123(8) 0.080(6) 0.030(6) 0.061(6) -0.001(7)
N1A 0.197(13) 0.058(9) 0.084(8) -0.006(7) 0.074(8) 0.000(9)
N2A 0.169(14) 0.101(10) 0.053(7) -0.001(7) 0.057(8) -0.015(9)
N3A 0.183(13) 0.073(10) 0.058(7) 0.012(7) 0.044(9) -0.023(10)
N4A 0.133(13) 0.111(13) 0.242(16) 0.069(11) 0.071(11) 0.067(10)
C2A 0.206(18) 0.056(11) 0.102(11) -0.001(10) 0.048(11) 0.017(11)
C3A 0.27(2) 0.077(12) 0.147(16) -0.026(13) 0.097(16) 0.030(12)
C4A 0.23(2) 0.119(17) 0.133(16) -0.016(14) 0.104(15) 0.030(15)
C5A 0.31(3) 0.104(15) 0.132(15) -0.009(14) 0.132(18) 0.025(17)
C6A 0.122(13) 0.099(15) 0.112(14) 0.000(13) 0.055(10) -0.010(11)
C7A 0.166(16) 0.083(13) 0.086(10) 0.028(10) 0.051(10) 0.030(12)
C8A 0.170(18) 0.081(13) 0.077(11) 0.014(10) 0.051(11) 0.008(11)
C9A 0.142(14) 0.084(13) 0.066(10) 0.011(10) 0.030(11) -0.017(11)
C10A 0.080(11) 0.143(16) 0.083(10) -0.016(12) 0.039(9) -0.004(11)
C11A 0.141(14) 0.041(10) 0.099(13) 0.016(10) 0.054(11) 0.003(10)
C12A 0.143(16) 0.17(2) 0.052(10) -0.012(10) 0.005(10) -0.017(14)
C13A 0.104(14) 0.147(18) 0.119(15) 0.047(15) -0.001(11) 0.028(13)
C14A 0.097(13) 0.108(17) 0.091(12) -0.001(12) 0.009(11) -0.008(12)
C15A 0.24(2) 0.051(11) 0.120(15) 0.003(10) 0.026(15) 0.029(13)
C16A 0.182(17) 0.076(12) 0.060(9) -0.006(10) -0.001(9) -0.013(12)
C17A 0.124(16) 0.119(18) 0.130(12) 0.060(13) 0.029(10) 0.049(13)
C18A 0.248(19) 0.072(9) 0.063(8) 0.021(8) 0.050(9) 0.014(11)
Se1B 0.1495(18) 0.0832(12) 0.0900(10) 0.0078(8) 0.0279(10) -0.0104(11)
O1B 0.123(9) 0.117(8) 0.103(7) 0.031(6) 0.013(6) 0.007(7)
N1B 0.119(11) 0.094(11) 0.091(9) 0.016(8) 0.029(9) 0.024(9)
N2B 0.077(10) 0.146(12) 0.044(6) -0.040(6) -0.004(6) 0.006(9)
N3B 0.115(12) 0.113(12) 0.050(7) 0.015(7) 0.001(7) 0.056(10)
N4B 0.219(17) 0.100(13) 0.142(10) 0.029(10) 0.038(10) -0.049(12)
C2B 0.141(17) 0.078(13) 0.095(11) 0.005(11) 0.013(11) 0.003(12)
C3B 0.19(2) 0.130(16) 0.115(15) -0.022(13) 0.030(14) -0.050(17)
C4B 0.131(16) 0.174(19) 0.116(13) -0.026(13) 0.012(13) -0.038(15)
C5B 0.17(2) 0.108(15) 0.151(17) 0.065(13) 0.081(17) 0.011(15)
C6B 0.049(11) 0.14(2) 0.127(17) -0.072(17) 0.021(11) -0.018(13)
C7B 0.163(19) 0.061(12) 0.088(10) 0.037(9) 0.065(12) 0.005(11)
C8B 0.120(16) 0.054(11) 0.132(16) -0.030(11) 0.068(14) -0.050(12)
C9B 0.093(14) 0.104(15) 0.074(10) 0.014(10) 0.006(11) 0.035(12)
C10B 0.036(10) 0.098(12) 0.134(13) -0.034(10) 0.047(10) -0.007(9)
C11B 0.150(14) 0.063(11) 0.082(12) 0.012(10) 0.041(10) -0.023(10)
C12B 0.138(14) 0.096(12) 0.070(11) 0.011(9) 0.039(9) -0.013(10)
C13B 0.154(15) 0.132(16) 0.078(11) -0.010(12) 0.020(10) -0.036(13)
C14B 0.167(16) 0.064(13) 0.110(14) 0.027(11) 0.058(12) 0.000(11)
C15B 0.23(2) 0.081(13) 0.086(13) -0.020(10) 0.039(11) -0.019(12)
C16B 0.28(2) 0.064(11) 0.076(11) -0.018(10) 0.055(12) -0.043(13)
C17B 0.167(18) 0.082(15) 0.088(10) 0.007(11) 0.020(10) 0.001(14)
C18B 0.145(13) 0.094(10) 0.075(8) 0.013(8) 0.019(8) -0.019(9)
Cu1 0.157(2) 0.0879(14) 0.0681(11) 0.0078(10) 0.0383(12) 0.0044(13)
Cl1 0.228(7) 0.155(6) 0.114(4) 0.027(3) 0.029(4) 0.004(5)
O51 0.280(18) 0.125(10) 0.143(9) 0.029(8) 0.042(10) -0.020(10)
O52 0.30(3) 0.70(5) 0.200(18) 0.13(2) 0.050(17) 0.08(3)
O53 0.65(5) 0.35(3) 0.34(2) 0.18(2) 0.37(3) 0.28(3)
O54 0.173(17) 0.124(13) 0.72(5) 0.009(18) -0.06(2) 0.010(12)

loop_
_atom_type_symbol
_atom_type_description
_atom_type_scat_dispersion_real
_atom_type_scat_dispersion_imag
_atom_type_scat_source
C C 0.0181 0.0091 'International Tables Vol C Tables 4.2.6.8 and 6.1.1.4'
H H 0.0000 0.0000 'International Tables Vol C Tables 4.2.6.8 and 6.1.1.4'
Cl Cl 0.3639 0.7018 'International Tables Vol C Tables 4.2.6.8 and 6.1.1.4'
Cu Cu -1.9646 0.5888 'International Tables Vol C Tables 4.2.6.8 and 6.1.1.4'
N N 0.0311 0.0180 'International Tables Vol C Tables 4.2.6.8 and 6.1.1.4'
O O 0.0492 0.0322 'International Tables Vol C Tables 4.2.6.8 and 6.1.1.4'
Se Se -0.7943 1.1372 'International Tables Vol C Tables 4.2.6.8 and 6.1.1.4'

loop_
_geom_angle_atom_site_label_1
_geom_angle_atom_site_label_2
_geom_angle_atom_site_label_3
_geom_angle
_geom_angle_site_symmetry_1
_geom_angle_site_symmetry_3
_geom_angle_publ_flag
C10A Se1A C18A 98.9(8) . . ?
C2A N1A C6A 119.8(13) . . ?
C2A N1A Cu1 119.0(12) . . ?
C6A N1A Cu1 121.2(13) . . ?
C10A N2A C8A 110.2(14) . . ?
C10A N2A Cu1 133.1(12) . . ?
C8A N2A Cu1 115.1(13) . . ?
C11A N3A C9A 124.8(12) . . ?
C11A N3A C10A 130.5(14) . . ?
C9A N3A C10A 104.2(14) . . ?
N1A C2A C3A 121.8(14) . . ?
N1A C2A H2A 119.1 . . ?
C3A C2A H2A 119.1 . . ?
C4A C3A C2A 117.5(16) . . ?
C4A C3A H3A 121.2 . . ?
C2A C3A H3A 121.2 . . ?
C5A C4A C3A 121.0(18) . . ?
C5A C4A H4A 119.5 . . ?
C3A C4A H4A 119.5 . . ?
C4A C5A C6A 121.6(18) . . ?
C4A C5A H5A 119.2 . . ?
C6A C5A H5A 119.2 . . ?
C5A C6A N1A 118.2(17) . . ?
C5A C6A C7A 119.8(19) . . ?
N1A C6A C7A 122.0(16) . . ?
C8A C7A C6A 130.0(15) . . ?
C8A C7A H7A 115.0 . . ?
C6A C7A H7A 115.0 . . ?
C7A C8A N2A 131.4(16) . . ?
C7A C8A C9A 121.9(15) . . ?
N2A C8A C9A 106.6(15) . . ?
O1A C9A N3A 123.3(15) . . ?
O1A C9A C8A 130.8(17) . . ?
N3A C9A C8A 105.8(15) . . ?
N2A C10A N3A 112.8(14) . . ?
N2A C10A Se1A 132.0(15) . . ?
N3A C10A Se1A 114.4(13) . . ?
C16A C11A N3A 118.6(16) . . ?
C16A C11A C12A 120.3(15) . . ?
N3A C11A C12A 121.0(16) . . ?
C13A C12A C11A 119.9(16) . . ?
C13A C12A H12A 120.0 . . ?
C11A C12A H12A 120.0 . . ?
C12A C13A C14A 119.4(18) . . ?
C12A C13A H13A 120.3 . . ?
C14A C13A H13A 120.3 . . ?
C13A C14A C15A 119.9(18) . . ?
C13A C14A C17A 118.9(18) . . ?
C15A C14A C17A 121.0(17) . . ?
C16A C15A C14A 123.2(16) . . ?
C16A C15A H15A 118.4 . . ?
C14A C15A H15A 118.4 . . ?
C15A C16A C11A 117.1(14) . . ?
C15A C16A H16A 121.5 . . ?
C11A C16A H16A 121.5 . . ?
N4A C17A C14A 175.4(18) . . ?
C18B C18A Se1A 108.1(7) . . ?
C18B C18A H18A 110.1 . . ?
Se1A C18A H18A 110.1 . . ?
C18B C18A H18B 110.1 . . ?
Se1A C18A H18B 110.1 . . ?
H18A C18A H18B 108.4 . . ?
C10B Se1B C18B 102.2(7) . . ?
C2B N1B C6B 121.7(15) . . ?
C2B N1B Cu1 119.0(13) . . ?
C6B N1B Cu1 118.8(13) . . ?
C8B N2B C10B 117.3(13) . . ?
C8B N2B Cu1 109.2(12) . . ?
C10B N2B Cu1 133.4(10) . . ?
C9B N3B C11B 124.4(12) . . ?
C9B N3B C10B 114.6(15) . . ?
C11B N3B C10B 120.8(15) . . ?
C3B C2B N1B 122.3(15) . . ?
C3B C2B H2B 118.9 . . ?
N1B C2B H2B 118.9 . . ?
C2B C3B C4B 121.7(17) . . ?
C2B C3B H3B 119.1 . . ?
C4B C3B H3B 119.1 . . ?
C5B C4B C3B 108.4(15) . . ?
C5B C4B H4B 125.8 . . ?
C3B C4B H4B 125.8 . . ?
C6B C5B C4B 131(2) . . ?
C6B C5B H5B 114.4 . . ?
C4B C5B H5B 114.4 . . ?
C5B C6B N1B 115(2) . . ?
C5B C6B C7B 123(2) . . ?
N1B C6B C7B 122.8(15) . . ?
C8B C7B C6B 128.3(17) . . ?
C8B C7B H7B 115.9 . . ?
C6B C7B H7B 115.9 . . ?
C7B C8B N2B 138.6(18) . . ?
C7B C8B C9B 114.4(19) . . ?
N2B C8B C9B 106.9(14) . . ?
O1B C9B N3B 129.6(15) . . ?
O1B C9B C8B 129.5(18) . . ?
N3B C9B C8B 100.9(15) . . ?
N2B C10B N3B 99.8(12) . . ?
N2B C10B Se1B 132.6(13) . . ?
N3B C10B Se1B 127.4(13) . . ?
C16B C11B C12B 126.8(15) . . ?
C16B C11B N3B 117.8(16) . . ?
C12B C11B N3B 115.4(15) . . ?
C11B C12B C13B 116.8(14) . . ?
C11B C12B H12B 121.6 . . ?
C13B C12B H12B 121.6 . . ?
C14B C13B C12B 119.5(15) . . ?
C14B C13B H13B 120.2 . . ?
C12B C13B H13B 120.2 . . ?
C13B C14B C15B 120.1(15) . . ?
C13B C14B C17B 125.0(16) . . ?
C15B C14B C17B 114.8(18) . . ?
C16B C15B C14B 119.6(14) . . ?
C16B C15B H15B 120.2 . . ?
C14B C15B H15B 120.2 . . ?
C11B C16B C15B 117.1(15) . . ?
C11B C16B H16B 121.5 . . ?
C15B C16B H16B 121.5 . . ?
N4B C17B C14B 177.9(19) . . ?
C18A C18B Se1B 108.9(7) . . ?
C18A C18B H18C 109.9 . . ?
Se1B C18B H18C 109.9 . . ?
C18A C18B H18D 109.9 . . ?
Se1B C18B H18D 109.9 . . ?
H18C C18B H18D 108.3 . . ?
N2A Cu1 N1B 107.6(6) . . ?
N2A Cu1 N1A 96.0(6) . . ?
N1B Cu1 N1A 102.9(4) . . ?
N2A Cu1 N2B 138.4(6) . . ?
N1B Cu1 N2B 97.4(6) . . ?
N1A Cu1 N2B 110.4(5) . . ?
O52 Cl1 O54 95.1(15) . . ?
O52 Cl1 O53 109.1(16) . . ?
O54 Cl1 O53 111.5(14) . . ?
O52 Cl1 O51 112.7(13) . . ?
O54 Cl1 O51 107.5(11) . . ?
O53 Cl1 O51 118.5(11) . . ?
OW OW H1 136(6) 3_556 . ?
OW OW H11 120(5) 3_556 . ?
H1 OW H11 104.6(11) . . ?

loop_
_geom_bond_atom_site_label_1
_geom_bond_atom_site_label_2
_geom_bond_distance
_geom_bond_site_symmetry_2
_geom_bond_publ_flag
Se1A C10A 1.882(14) . ?
Se1A C18A 1.987(10) . ?
O1A C9A 1.230(15) . ?
N1A C2A 1.307(15) . ?
N1A C6A 1.412(16) . ?
N1A Cu1 2.110(11) . ?
N2A C10A 1.264(15) . ?
N2A C8A 1.423(16) . ?
N2A Cu1 2.046(13) . ?
N3A C11A 1.421(15) . ?
N3A C9A 1.436(17) . ?
N3A C10A 1.477(18) . ?
N4A C17A 1.106(18) . ?
C2A C3A 1.410(19) . ?
C2A H2A 0.9300 . ?
C3A C4A 1.41(2) . ?
C3A H3A 0.9300 . ?
C4A C5A 1.295(19) . ?
C4A H4A 0.9300 . ?
C5A C6A 1.40(2) . ?
C5A H5A 0.9300 . ?
C6A C7A 1.415(18) . ?
C7A C8A 1.340(18) . ?
C7A H7A 0.9300 . ?
C8A C9A 1.483(18) . ?
C11A C16A 1.397(16) . ?
C11A C12A 1.422(18) . ?
C12A C13A 1.353(18) . ?
C12A H12A 0.9300 . ?
C13A C14A 1.364(19) . ?
C13A H13A 0.9300 . ?
C14A C15A 1.394(19) . ?
C14A C17A 1.46(2) . ?
C15A C16A 1.330(17) . ?
C15A H15A 0.9300 . ?
C16A H16A 0.9300 . ?
C18A C18B 1.483(15) . ?
C18A H18A 0.9700 . ?
C18A H18B 0.9700 . ?
Se1B C10B 1.673(14) . ?
Se1B C18B 2.011(11) . ?
O1B C9B 1.207(15) . ?
N1B C2B 1.355(16) . ?
N1B C6B 1.38(2) . ?
N1B Cu1 2.049(13) . ?
N2B C8B 1.317(18) . ?
N2B C10B 1.362(15) . ?
N2B Cu1 2.130(13) . ?
N3B C9B 1.366(17) . ?
N3B C11B 1.441(15) . ?
N3B C10B 1.498(15) . ?
N4B C17B 1.143(18) . ?
C2B C3B 1.343(19) . ?
C2B H2B 0.9300 . ?
C3B C4B 1.46(2) . ?
C3B H3B 0.9300 . ?
C4B C5B 1.44(2) . ?
C4B H4B 0.9300 . ?
C5B C6B 1.31(2) . ?
C5B H5B 0.9300 . ?
C6B C7B 1.45(2) . ?
C7B C8B 1.28(2) . ?
C7B H7B 0.9300 . ?
C8B C9B 1.546(19) . ?
C11B C16B 1.325(16) . ?
C11B C12B 1.368(16) . ?
C12B C13B 1.377(17) . ?
C12B H12B 0.9300 . ?
C13B C14B 1.373(18) . ?
C13B H13B 0.9300 . ?
C14B C15B 1.426(18) . ?
C14B C17B 1.47(2) . ?
C15B C16B 1.362(18) . ?
C15B H15B 0.9300 . ?
C16B H16B 0.9300 . ?
C18B H18C 0.9700 . ?
C18B H18D 0.9700 . ?
Cl1 O52 1.336(9) . ?
Cl1 O54 1.336(9) . ?
Cl1 O53 1.342(9) . ?
Cl1 O51 1.380(8) . ?
OW OW 1.78(6) 3_556 ?
OW H1 0.8600(11) . ?
OW H11 0.8600(11) . ?

loop_
_geom_torsion_atom_site_label_1
_geom_torsion_atom_site_label_2
_geom_torsion_atom_site_label_3
_geom_torsion_atom_site_label_4
_geom_torsion
_geom_torsion_site_symmetry_1
_geom_torsion_site_symmetry_2
_geom_torsion_site_symmetry_3
_geom_torsion_site_symmetry_4
_geom_torsion_publ_flag
C6A N1A C2A C3A -4(2) . . . . ?
Cu1 N1A C2A C3A 177.1(12) . . . . ?
N1A C2A C3A C4A 3(2) . . . . ?
C2A C3A C4A C5A -1(3) . . . . ?
C3A C4A C5A C6A 0(3) . . . . ?
C4A C5A C6A N1A 0(3) . . . . ?
C4A C5A C6A C7A -179.9(19) . . . . ?
C2A N1A C6A C5A 2(2) . . . . ?
Cu1 N1A C6A C5A -178.9(12) . . . . ?
C2A N1A C6A C7A -178.1(14) . . . . ?
Cu1 N1A C6A C7A 1.1(18) . . . . ?
C5A C6A C7A C8A -167.4(18) . . . . ?
N1A C6A C7A C8A 13(3) . . . . ?
C6A C7A C8A N2A -4(3) . . . . ?
C6A C7A C8A C9A 176.4(14) . . . . ?
C10A N2A C8A C7A 176.5(17) . . . . ?
Cu1 N2A C8A C7A -16(2) . . . . ?
C10A N2A C8A C9A -4.0(16) . . . . ?
Cu1 N2A C8A C9A 163.8(8) . . . . ?
C11A N3A C9A O1A 6(2) . . . . ?
C10A N3A C9A O1A 178.7(12) . . . . ?
C11A N3A C9A C8A -178.2(12) . . . . ?
C10A N3A C9A C8A -5.9(12) . . . . ?
C7A C8A C9A O1A 1(2) . . . . ?
N2A C8A C9A O1A -178.8(13) . . . . ?
C7A C8A C9A N3A -174.2(14) . . . . ?
N2A C8A C9A N3A 6.2(13) . . . . ?
C8A N2A C10A N3A 0.1(17) . . . . ?
Cu1 N2A C10A N3A -164.7(9) . . . . ?
C8A N2A C10A Se1A -168.2(10) . . . . ?
Cu1 N2A C10A Se1A 27(2) . . . . ?
C11A N3A C10A N2A 175.6(14) . . . . ?
C9A N3A C10A N2A 3.8(16) . . . . ?
C11A N3A C10A Se1A -13.9(18) . . . . ?
C9A N3A C10A Se1A 174.4(9) . . . . ?
C18A Se1A C10A N2A 4.7(17) . . . . ?
C18A Se1A C10A N3A -163.5(10) . . . . ?
C9A N3A C11A C16A 119.4(14) . . . . ?
C10A N3A C11A C16A -51(2) . . . . ?
C9A N3A C11A C12A -62.3(18) . . . . ?
C10A N3A C11A C12A 127.4(14) . . . . ?
C16A C11A C12A C13A -4(2) . . . . ?
N3A C11A C12A C13A 177.8(14) . . . . ?
C11A C12A C13A C14A 1(2) . . . . ?
C12A C13A C14A C15A 2(3) . . . . ?
C12A C13A C14A C17A -172.8(14) . . . . ?
C13A C14A C15A C16A 0(3) . . . . ?
C17A C14A C15A C16A 174.1(15) . . . . ?
C14A C15A C16A C11A -3(2) . . . . ?
N3A C11A C16A C15A -176.5(14) . . . . ?
C12A C11A C16A C15A 5(2) . . . . ?
C6B N1B C2B C3B 1(2) . . . . ?
Cu1 N1B C2B C3B 172.1(12) . . . . ?
N1B C2B C3B C4B -4(2) . . . . ?
C2B C3B C4B C5B 4(2) . . . . ?
C3B C4B C5B C6B -3(3) . . . . ?
C4B C5B C6B N1B 0(3) . . . . ?
C4B C5B C6B C7B 179.0(15) . . . . ?
C2B N1B C6B C5B 1(2) . . . . ?
Cu1 N1B C6B C5B -170.4(11) . . . . ?
C2B N1B C6B C7B -177.9(12) . . . . ?
Cu1 N1B C6B C7B 10.7(16) . . . . ?
C5B C6B C7B C8B -174.6(17) . . . . ?
N1B C6B C7B C8B 4(2) . . . . ?
C6B C7B C8B N2B 0(3) . . . . ?
C6B C7B C8B C9B 175.7(12) . . . . ?
C10B N2B C8B C7B 167.7(17) . . . . ?
Cu1 N2B C8B C7B -16(2) . . . . ?
C10B N2B C8B C9B -7.8(14) . . . . ?
Cu1 N2B C8B C9B 168.1(7) . . . . ?
C11B N3B C9B O1B 5(2) . . . . ?
C10B N3B C9B O1B -179.9(12) . . . . ?
C11B N3B C9B C8B -174.1(12) . . . . ?
C10B N3B C9B C8B 1.4(12) . . . . ?
C7B C8B C9B O1B 8(2) . . . . ?
N2B C8B C9B O1B -175.3(13) . . . . ?
C7B C8B C9B N3B -173.4(12) . . . . ?
N2B C8B C9B N3B 3.4(13) . . . . ?
C8B N2B C10B N3B 8.1(13) . . . . ?
Cu1 N2B C10B N3B -166.5(8) . . . . ?
C8B N2B C10B Se1B -167.6(10) . . . . ?
Cu1 N2B C10B Se1B 17.8(18) . . . . ?
C9B N3B C10B N2B -5.5(12) . . . . ?
C11B N3B C10B N2B 170.3(11) . . . . ?
C9B N3B C10B Se1B 170.6(9) . . . . ?
C11B N3B C10B Se1B -13.7(16) . . . . ?
C18B Se1B C10B N2B 12.5(13) . . . . ?
C18B Se1B C10B N3B -162.2(9) . . . . ?
C9B N3B C11B C16B 129.5(15) . . . . ?
C10B N3B C11B C16B -45.8(19) . . . . ?
C9B N3B C11B C12B -50.6(18) . . . . ?
C10B N3B C11B C12B 134.2(12) . . . . ?
C16B C11B C12B C13B 0(2) . . . . ?
N3B C11B C12B C13B -179.7(14) . . . . ?
C11B C12B C13B C14B 1(2) . . . . ?
C12B C13B C14B C15B 1(2) . . . . ?
C12B C13B C14B C17B 178.9(14) . . . . ?
C13B C14B C15B C16B -2(2) . . . . ?
C17B C14B C15B C16B 179.0(15) . . . . ?
C12B C11B C16B C15B -2(3) . . . . ?
N3B C11B C16B C15B 177.8(14) . . . . ?
C14B C15B C16B C11B 3(2) . . . . ?
Se1A C18A C18B Se1B 176.2(7) . . . . ?
